data_2012001
loop_
_publ_author_name
'Subha Nandhini, M.'
'Krishnakumar, R.V.'
'Natarajan, S.'

_publ_section_title
;
 <small>DL</small>-Alanine
;
_journal_issue 5
_journal_name_full 'Acta Crystallographica Section C'
_journal_page_first 614
_journal_page_last 615
_journal_paper_doi 10.1107/S010827010100261X
_journal_volume 57
_journal_year 2001
_chemical_formula_moiety 'C3 H7 N O2'
_chemical_formula_sum 'C3 H7 N O2'
_chemical_formula_weight 89.10
_chemical_name_common DL-alanine
_chemical_name_systematic
;
DL-Alanine
;
_space_group_IT_number 33
_symmetry_cell_setting orthorhombic
_symmetry_space_group_name_Hall 'P 2c -2n'
_symmetry_space_group_name_H-M 'P n a 21'
_audit_creation_method SHELXL-97
_cell_angle_alpha 90.00(12)
_cell_angle_beta 90.00(3)
_cell_angle_gamma 90.00(3)
_cell_formula_units_Z 4
_cell_length_a 12.0263(17)
_cell_length_b 6.0321(9)
_cell_length_c 5.829(2)
_cell_measurement_reflns_used 25
_cell_measurement_temperature 293(2)
_cell_measurement_theta_max 27
_cell_measurement_theta_min 15
_cell_volume 422.86(17)
_computing_cell_refinement 'CAD-4 Software'
_computing_data_collection 'CAD-4 Software (Enraf-Nonius, 1989)'
_computing_data_reduction 'CAD-4 Software'
_computing_molecular_graphics 'PLATON (Spek, 1999)'
_computing_publication_material SHELXL97
_computing_structure_refinement 'SHELXL97 (Sheldrick, 1997)'
_computing_structure_solution 'SHELXS97 (Sheldrick, 1990)'
_diffrn_ambient_temperature 293(2)
_diffrn_measurement_device_type 'Enraf-Nonius CAD-4 diffractometer'
_diffrn_measurement_method \w-2\q
_diffrn_radiation_monochromator graphite
_diffrn_radiation_source 'fine-focus sealed tube'
_diffrn_radiation_type CuK\a
_diffrn_radiation_wavelength 1.54180
_diffrn_reflns_av_R_equivalents .0000
_diffrn_reflns_av_sigmaI/netI .0095
_diffrn_reflns_limit_h_max 0
_diffrn_reflns_limit_h_min -14
_diffrn_reflns_limit_k_max 7
_diffrn_reflns_limit_k_min 0
_diffrn_reflns_limit_l_max 7
_diffrn_reflns_limit_l_min 0
_diffrn_reflns_number 422
_diffrn_reflns_theta_max 67.58
_diffrn_reflns_theta_min 7.37
_diffrn_standards_decay_% 2
_diffrn_standards_interval_time 60
_diffrn_standards_number 2
_exptl_absorpt_coefficient_mu .998
_exptl_absorpt_correction_T_max .99
_exptl_absorpt_correction_T_min .97
_exptl_absorpt_correction_type psi-scan
_exptl_absorpt_process_details '(North et al., 1968)'
_exptl_crystal_colour colourless
_exptl_crystal_density_diffrn 1.399
_exptl_crystal_density_meas 1.39
_exptl_crystal_density_method floatation
_exptl_crystal_description 'fine needles'
_exptl_crystal_F_000 192
_exptl_crystal_size_max .42
_exptl_crystal_size_mid .24
_exptl_crystal_size_min .18
_refine_diff_density_max .135
_refine_diff_density_min -.145
_refine_ls_abs_structure_details 'Flack H D (1983), Acta Cryst. A39, 876-881'
_refine_ls_extinction_coef .012(3)
_refine_ls_extinction_method 'SHELXL97 (Sheldrick, 1997)'
_refine_ls_goodness_of_fit_ref 1.089
_refine_ls_hydrogen_treatment constr
_refine_ls_matrix_type full
_refine_ls_number_parameters 56
_refine_ls_number_reflns 422
_refine_ls_number_restraints 1
_refine_ls_restrained_S_all 1.088
_refine_ls_R_factor_all .0254
_refine_ls_R_factor_gt .0252
_refine_ls_shift/su_max <0.001
_refine_ls_shift/su_mean .000
_refine_ls_structure_factor_coef Fsqd
_refine_ls_weighting_details 'calc w = 1/[\s^2^(Fo^2^)+(0.0512P)^2^+0.0571P] where P=(Fo^2^+2Fc^2^)/3'
_refine_ls_weighting_scheme calc
_refine_ls_wR_factor_ref .0719
_reflns_number_gt 417
_reflns_number_total 422
_reflns_threshold_expression I>2\s(I)
_cod_data_source_file vj1132.cif
_cod_data_source_block I
_cod_original_cell_volume 422.88(19)
_cod_original_sg_symbol_H-M Pna21
_cod_database_code 2012001

loop_
_symmetry_equiv_pos_as_xyz
'x, y, z'
'-x, -y, z+1/2'
'-x+1/2, y+1/2, z+1/2'
'x+1/2, -y+1/2, z'

loop_
_atom_site_label
_atom_site_fract_x
_atom_site_fract_y
_atom_site_fract_z
_atom_site_U_iso_or_equiv
_atom_site_adp_type
_atom_site_calc_flag
_atom_site_refinement_flags
_atom_site_occupancy
_atom_site_disorder_assembly
_atom_site_disorder_group
_atom_site_type_symbol
O1 .58960(11) .4862(2) .6045(3) .0356(4) Uani d . 1 . . O
O2 .68614(12) .2009(2) .7409(3) .0328(4) Uani d . 1 . . O
C2 .66363(15) .2231(3) .3380(3) .0224(4) Uani d . 1 . . C
H2 .7419 .1804 .3237 .027 Uiso calc R 1 . . H
C1 .64429(13) .3133(3) .5818(3) .0222(4) Uani d . 1 . . C
C3 .59233(16) .0216(3) .2916(4) .0347(5) Uani d . 1 . . C
H3A .6060 -.0308 .1387 .052 Uiso calc R 1 . . H
H3B .5153 .0605 .3069 .052 Uiso calc R 1 . . H
H3C .6104 -.0930 .3997 .052 Uiso calc R 1 . . H
N1 .63948(12) .3976(2) .1659(3) .0258(4) Uani d . 1 . . N
H1A .6815 .5160 .1942 .039 Uiso calc R 1 . . H
H1B .5680 .4351 .1741 .039 Uiso calc R 1 . . H
H1C .6544 .3463 .0261 .039 Uiso calc R 1 . . H

loop_
_atom_site_aniso_label
_atom_site_aniso_U_11
_atom_site_aniso_U_22
_atom_site_aniso_U_33
_atom_site_aniso_U_12
_atom_site_aniso_U_13
_atom_site_aniso_U_23
O1 .0407(7) .0418(7) .0242(9) .0146(5) .0024(7) -.0047(6)
O2 .0415(7) .0416(8) .0152(7) .0080(6) -.0017(6) .0006(6)
C2 .0256(7) .0287(9) .0130(9) .0029(7) .0010(7) -.0009(8)
C1 .0210(8) .0319(8) .0136(9) -.0013(6) .0004(6) -.0026(8)
C3 .0457(11) .0340(9) .0245(13) -.0057(8) -.0022(9) -.0036(9)
N1 .0300(7) .0326(8) .0148(8) .0002(6) .0003(6) .0002(6)

loop_
_atom_type_symbol
_atom_type_description
_atom_type_scat_dispersion_real
_atom_type_scat_dispersion_imag
_atom_type_scat_source
C C .0181 .0091 'International Tables Vol C Tables 4.2.6.8 and 6.1.1.4'
H H .0000 .0000 'International Tables Vol C Tables 4.2.6.8 and 6.1.1.4'
N N .0311 .0180 'International Tables Vol C Tables 4.2.6.8 and 6.1.1.4'
O O .0492 .0322 'International Tables Vol C Tables 4.2.6.8 and 6.1.1.4'

loop_
_geom_angle_atom_site_label_1
_geom_angle_atom_site_label_2
_geom_angle_atom_site_label_3
_geom_angle
N1 C2 C3 109.80(17)
N1 C2 C1 110.13(15)
C3 C2 C1 111.30(18)
N1 C2 H2 108.5
C3 C2 H2 108.5
C1 C2 H2 108.5
O1 C1 O2 126.08(19)
O1 C1 C2 118.42(19)
O2 C1 C2 115.50(15)
C2 C3 H3A 109.5
C2 C3 H3B 109.5
H3A C3 H3B 109.5
C2 C3 H3C 109.5
H3A C3 H3C 109.5
H3B C3 H3C 109.5
C2 N1 H1A 109.5
C2 N1 H1B 109.5
H1A N1 H1B 109.5
C2 N1 H1C 109.5
H1A N1 H1C 109.5
H1B N1 H1C 109.5

loop_
_geom_bond_atom_site_label_1
_geom_bond_atom_site_label_2
_geom_bond_site_symmetry_2
_geom_bond_distance
_geom_bond_publ_flag
O1 C1 . 1.240(2) ?
O2 C1 . 1.254(3) ?
C2 N1 . 1.483(3) ?
C2 C3 . 1.512(3) ?
C2 C1 . 1.540(3) ?
C2 H2 . .9800 ?
C3 H3A . .9600 ?
C3 H3B . .9600 ?
C3 H3C . .9600 ?
N1 H1A . .8900 ?
N1 H1B . .8900 ?
N1 H1C . .8900 ?

loop_
_geom_hbond_atom_site_label_D
_geom_hbond_atom_site_label_H
_geom_hbond_atom_site_label_A
_geom_hbond_site_symmetry_A
_geom_hbond_distance_DH
_geom_hbond_distance_HA
_geom_hbond_distance_DA
_geom_hbond_angle_DHA
N1 H1A O2 3_654 .89 1.96 2.817(2) 160
N1 H1B O1 2_664 .89 2.00 2.865(2) 165
N1 H1C O2 1_554 .89 1.92 2.804(3) 173
C2 H2 O1 3_644 .98 2.67 3.566(3) 153

loop_
_geom_torsion_atom_site_label_1
_geom_torsion_atom_site_label_2
_geom_torsion_atom_site_label_3
_geom_torsion_atom_site_label_4
_geom_torsion
N1 C2 C1 O1 16.3(2)
C3 C2 C1 O1 -105.69(18)
N1 C2 C1 O2 -163.97(16)
C3 C2 C1 O2 74.0(2)

loop_
_cod_related_entry_id
_cod_related_entry_database
_cod_related_entry_code
1 ChemSpider 582
